data_4087376
loop_
_publ_author_name
'Nadif, Soufiane S.'
'Pedziwiatr, Jakub'
'Ghiviriga, Ion'
'Abboud, Khalil A.'
'Veige, Adam S.'

_publ_section_title
;
 Synthesis and Characterization of Group 4 Trianionic ONO3-- Pincer-Type
 Ligand Complexes and a Rare Case of Through-Space 19F--19F Coupling
;
_journal_issue 6
_journal_name_full Organometallics
_journal_page_first 1107
_journal_paper_doi 10.1021/acs.organomet.5b00036
_journal_volume 34
_journal_year 2015
_chemical_formula_sum 'C32 H39 Cl2 F12 Hf N O5'
_chemical_formula_weight 995.03
_space_group_IT_number 2
_space_group_name_Hall '-P 1'
_space_group_name_H-M_alt 'P -1'
_symmetry_cell_setting triclinic
_symmetry_space_group_name_H-M 'P -1'
_atom_sites_solution_hydrogens geom
_atom_sites_solution_primary direct
_atom_sites_solution_secondary difmap
_audit_creation_method SHELXL-97
_cell_angle_alpha 99.534(1)
_cell_angle_beta 92.205(1)
_cell_angle_gamma 91.952(1)
_cell_formula_units_Z 2
_cell_length_a 11.4548(4)
_cell_length_b 12.7684(5)
_cell_length_c 12.8371(5)
_cell_measurement_reflns_used 9821
_cell_measurement_temperature 100(2)
_cell_measurement_theta_max 30.52
_cell_measurement_theta_min 2.35
_cell_volume 1848.68(12)
_computing_cell_refinement 'Bruker APEX2'
_computing_data_collection 'Bruker APEX2 (Bruker, 2008)'
_computing_data_reduction 'Bruker SAINT (Bruker, 2008)'
_computing_molecular_graphics 'Bruker SHELXTL'
_computing_publication_material 'Bruker SHELXTL'
_computing_structure_refinement 'Bruker SHELXTL'
_computing_structure_solution 'Bruker SHELXTL (Bruker, 2008)'
_diffrn_ambient_temperature 100(2)
_diffrn_measured_fraction_theta_full 1.000
_diffrn_measured_fraction_theta_max 1.000
_diffrn_measurement_device_type 'Bruker APEX-II DUO'
_diffrn_measurement_method 'phi and omega scans'
_diffrn_radiation_monochromator 'Bruker Triumph'
_diffrn_radiation_source 'fine-focus sealed tube'
_diffrn_radiation_type MoK\a
_diffrn_radiation_wavelength 0.71073
_diffrn_reflns_av_R_equivalents 0.0327
_diffrn_reflns_av_sigmaI/netI 0.0172
_diffrn_reflns_limit_h_max 14
_diffrn_reflns_limit_h_min -14
_diffrn_reflns_limit_k_max 16
_diffrn_reflns_limit_k_min -16
_diffrn_reflns_limit_l_max 16
_diffrn_reflns_limit_l_min -16
_diffrn_reflns_number 49360
_diffrn_reflns_theta_full 27.50
_diffrn_reflns_theta_max 27.50
_diffrn_reflns_theta_min 1.61
_diffrn_standards_interval_count 0
_diffrn_standards_interval_time 0
_diffrn_standards_number 0
_exptl_absorpt_coefficient_mu 3.067
_exptl_absorpt_correction_T_max 0.6752
_exptl_absorpt_correction_T_min 0.6300
_exptl_absorpt_correction_type integration
_exptl_absorpt_process_details 'Bruker SADABS'
_exptl_crystal_colour colourless
_exptl_crystal_density_diffrn 1.788
_exptl_crystal_density_method 'not measured'
_exptl_crystal_description rhombus
_exptl_crystal_F_000 984
_exptl_crystal_size_max 0.17
_exptl_crystal_size_mid 0.16
_exptl_crystal_size_min 0.14
_refine_diff_density_max 1.132
_refine_diff_density_min -0.504
_refine_diff_density_rms 0.068
_refine_ls_extinction_method none
_refine_ls_goodness_of_fit_ref 1.046
_refine_ls_hydrogen_treatment mixed
_refine_ls_matrix_type full
_refine_ls_number_parameters 486
_refine_ls_number_reflns 8495
_refine_ls_number_restraints 0
_refine_ls_restrained_S_all 1.046
_refine_ls_R_factor_all 0.0161
_refine_ls_R_factor_gt 0.0149
_refine_ls_shift/su_max 0.005
_refine_ls_shift/su_mean 0.000
_refine_ls_structure_factor_coef Fsqd
_refine_ls_weighting_details 'calc w=1/[\s^2^(Fo^2^)+(0.0228P)^2^+0.7346P] where P=(Fo^2^+2Fc^2^)/3'
_refine_ls_weighting_scheme calc
_refine_ls_wR_factor_gt 0.0383
_refine_ls_wR_factor_ref 0.0387
_reflns_number_gt 8093
_reflns_number_total 8495
_reflns_threshold_expression I>2\s(I)
_cod_data_source_file om5b00036_si_002.cif
_cod_data_source_block jape1
_cod_depositor_comments
;
The following automatic conversions were performed:

data item '_symmetry_cell_setting' value 'Triclinic' was changed to
'triclinic' in accordance with the
/home/saulius/struct/COD-crude-data/automatic-downloads/DataCite-retrospective/ACS/depositions/lib/dictionaries/cif_core.dic
dictionary named 'cif_core.dic' version 2.4.2 last updated on
2011-04-26.

Automatic conversion script
Id: cif_fix_values 6909 2019-04-08 15:41:33Z antanas 
;
_cod_original_sg_symbol_H-M P-1
_cod_database_code 4087376

loop_
_symmetry_equiv_pos_as_xyz
'x, y, z'
'-x, -y, -z'

loop_
_atom_site_label
_atom_site_type_symbol
_atom_site_fract_x
_atom_site_fract_y
_atom_site_fract_z
_atom_site_U_iso_or_equiv
_atom_site_adp_type
_atom_site_occupancy
_atom_site_symmetry_multiplicity
_atom_site_calc_flag
_atom_site_refinement_flags
Hf1 Hf 0.262989(5) 0.152751(5) 0.647927(5) 0.01013(3) Uani 1 1 d .
Cl1 Cl 0.05049(3) 0.13300(3) 0.65154(3) 0.01763(8) Uani 1 1 d .
Cl2 Cl 0.47449(3) 0.15113(3) 0.62229(3) 0.01736(8) Uani 1 1 d .
O1 O 0.27217(10) 0.08608(9) 0.77969(9) 0.0138(2) Uani 1 1 d .
O2 O 0.24435(10) 0.29339(9) 0.60452(9) 0.0162(2) Uani 1 1 d .
O3 O 0.23218(10) 0.11258(9) 0.46735(9) 0.0153(2) Uani 1 1 d .
O4 O 0.27403(10) -0.02761(9) 0.58983(9) 0.0147(2) Uani 1 1 d .
N1 N 0.33240(12) 0.28249(11) 0.79711(11) 0.0136(3) Uani 1 1 d .
H1 H 0.3872(19) 0.2437(17) 0.8143(17) 0.022(5) Uiso 1 1 d .
C1 C 0.24961(14) 0.09808(13) 0.88487(13) 0.0142(3) Uani 1 1 d .
C2 C 0.21337(14) 0.21019(13) 0.93042(13) 0.0154(3) Uani 1 1 d .
C3 C 0.25266(14) 0.29699(13) 0.88535(12) 0.0148(3) Uani 1 1 d .
C4 C 0.21674(15) 0.39822(13) 0.92591(14) 0.0192(3) Uani 1 1 d .
H4A H 0.2421 0.4573 0.8951 0.023 Uiso 1 1 calc R
C5 C 0.14416(16) 0.41379(14) 1.01092(14) 0.0225(4) Uani 1 1 d .
H5A H 0.1199 0.4833 1.0368 0.027 Uiso 1 1 calc R
C6 C 0.10642(16) 0.32958(15) 1.05886(14) 0.0220(4) Uani 1 1 d .
C7 C 0.14235(15) 0.22843(14) 1.01738(14) 0.0194(3) Uani 1 1 d .
H7A H 0.1177 0.1699 1.0493 0.023 Uiso 1 1 calc R
C8 C 0.36299(15) 0.07328(13) 0.94486(13) 0.0183(3) Uani 1 1 d .
C9 C 0.15263(16) 0.01221(14) 0.89656(14) 0.0198(3) Uani 1 1 d .
C10 C 0.03101(19) 0.34639(17) 1.15370(17) 0.0321(5) Uani 1 1 d .
H10A H -0.0205 0.4052 1.1486 0.048 Uiso 1 1 calc R
H10B H 0.0810 0.3634 1.2184 0.048 Uiso 1 1 calc R
H10C H -0.0164 0.2814 1.1556 0.048 Uiso 1 1 calc R
C11 C 0.26988(14) 0.39990(12) 0.61601(13) 0.0151(3) Uani 1 1 d .
C12 C 0.36277(14) 0.44116(13) 0.70485(13) 0.0152(3) Uani 1 1 d .
C13 C 0.39364(14) 0.38123(13) 0.78257(13) 0.0151(3) Uani 1 1 d .
C14 C 0.48640(16) 0.41647(15) 0.85467(14) 0.0218(4) Uani 1 1 d .
H14A H 0.5090 0.3740 0.9056 0.026 Uiso 1 1 calc R
C15 C 0.54603(16) 0.51200(15) 0.85347(15) 0.0246(4) Uani 1 1 d .
H15A H 0.6100 0.5339 0.9024 0.029 Uiso 1 1 calc R
C16 C 0.51282(16) 0.57607(14) 0.78108(14) 0.0222(4) Uani 1 1 d .
C17 C 0.42294(16) 0.53887(13) 0.70734(14) 0.0195(3) Uani 1 1 d .
H17A H 0.4013 0.5816 0.6563 0.023 Uiso 1 1 calc R
C18 C 0.31520(17) 0.41884(14) 0.50720(14) 0.0225(4) Uani 1 1 d .
C19 C 0.15380(16) 0.45715(14) 0.63665(15) 0.0225(4) Uani 1 1 d .
C20 C 0.5726(2) 0.68381(16) 0.78260(17) 0.0326(5) Uani 1 1 d .
H20A H 0.5678 0.7021 0.7114 0.049 Uiso 1 1 calc R
H20B H 0.6548 0.6817 0.8059 0.049 Uiso 1 1 calc R
H20C H 0.5338 0.7375 0.8315 0.049 Uiso 1 1 calc R
C21 C 0.32185(16) 0.07818(15) 0.39292(14) 0.0218(4) Uani 1 1 d .
H21A H 0.3634 0.0175 0.4135 0.026 Uiso 1 1 calc R
H21B H 0.3795 0.1370 0.3895 0.026 Uiso 1 1 calc R
C22 C 0.2545(2) 0.04545(17) 0.28764(15) 0.0307(4) Uani 1 1 d .
H22A H 0.2189 -0.0272 0.2810 0.037 Uiso 1 1 calc R
H22B H 0.3053 0.0491 0.2275 0.037 Uiso 1 1 calc R
C23 C 0.16164(17) 0.12867(16) 0.29420(14) 0.0255(4) Uani 1 1 d .
H23A H 0.1940 0.1969 0.2784 0.031 Uiso 1 1 calc R
H23B H 0.0940 0.1041 0.2449 0.031 Uiso 1 1 calc R
C24 C 0.12762(15) 0.13927(14) 0.40848(14) 0.0191(3) Uani 1 1 d .
H24A H 0.1053 0.2127 0.4353 0.023 Uiso 1 1 calc R
H24B H 0.0610 0.0897 0.4152 0.023 Uiso 1 1 calc R
C31 C 0.35986(16) -0.09518(13) 0.63006(15) 0.0207(4) Uani 1 1 d .
H31A H 0.3751 -0.0729 0.7071 0.025 Uiso 1 1 calc R
H31B H 0.4345 -0.0907 0.5944 0.025 Uiso 1 1 calc R
C32 C 0.30650(19) -0.20807(15) 0.60621(18) 0.0315(4) Uani 1 1 d .
H32A H 0.3119 -0.2428 0.6696 0.038 Uiso 1 1 calc R
H32B H 0.3466 -0.2514 0.5482 0.038 Uiso 1 1 calc R
C33 C 0.17781(19) -0.19407(16) 0.57332(18) 0.0317(4) Uani 1 1 d .
H33A H 0.1460 -0.2559 0.5220 0.038 Uiso 1 1 calc R
H33B H 0.1282 -0.1834 0.6354 0.038 Uiso 1 1 calc R
C34 C 0.18696(17) -0.09647(14) 0.52385(16) 0.0243(4) Uani 1 1 d .
H34A H 0.2123 -0.1138 0.4503 0.029 Uiso 1 1 calc R
H34B H 0.1109 -0.0620 0.5232 0.029 Uiso 1 1 calc R
F1 F 0.39509(10) -0.02638(8) 0.91459(9) 0.0264(2) Uani 1 1 d .
F2 F 0.35442(10) 0.08811(9) 1.04990(8) 0.0252(2) Uani 1 1 d .
F3 F 0.45214(9) 0.13771(9) 0.92531(9) 0.0237(2) Uani 1 1 d .
F4 F 0.14787(10) -0.00999(9) 0.99516(8) 0.0262(2) Uani 1 1 d .
F5 F 0.17148(10) -0.08017(8) 0.83365(9) 0.0271(2) Uani 1 1 d .
F6 F 0.04725(9) 0.04172(9) 0.86913(9) 0.0255(2) Uani 1 1 d .
F7 F 0.42311(10) 0.38408(10) 0.49514(9) 0.0320(3) Uani 1 1 d .
F8 F 0.24801(11) 0.36522(9) 0.42686(8) 0.0284(2) Uani 1 1 d .
F9 F 0.31778(12) 0.52085(9) 0.49396(9) 0.0343(3) Uani 1 1 d .
F10 F 0.16795(11) 0.56341(9) 0.65381(11) 0.0370(3) Uani 1 1 d .
F11 F 0.10659(10) 0.43014(9) 0.72228(9) 0.0287(2) Uani 1 1 d .
F12 F 0.07538(10) 0.43038(10) 0.55625(10) 0.0324(3) Uani 1 1 d .
O5 O 0.24043(15) 0.67535(12) 0.10991(14) 0.0408(4) Uani 1 1 d .
C41 C 0.2072(3) 0.6269(3) 0.2780(2) 0.0680(9) Uani 1 1 d .
H41A H 0.1591 0.6430 0.3397 0.102 Uiso 1 1 calc R
H41B H 0.2899 0.6305 0.3012 0.102 Uiso 1 1 calc R
H41C H 0.1858 0.5553 0.2402 0.102 Uiso 1 1 calc R
C42 C 0.1871(4) 0.7047(3) 0.2071(3) 0.0753(11) Uani 1 1 d .
H42A H 0.1019 0.7101 0.1939 0.090 Uiso 1 1 calc R
H42B H 0.2191 0.7755 0.2418 0.090 Uiso 1 1 calc R
C43 C 0.2359(3) 0.75273(19) 0.0432(2) 0.0486(6) Uani 1 1 d .
H43A H 0.2770 0.8193 0.0789 0.058 Uiso 1 1 calc R
H43B H 0.1534 0.7685 0.0284 0.058 Uiso 1 1 calc R
C44 C 0.2917(2) 0.71341(19) -0.0575(2) 0.0408(5) Uani 1 1 d .
H44A H 0.2904 0.7684 -0.1025 0.061 Uiso 1 1 calc R
H44B H 0.2487 0.6493 -0.0940 0.061 Uiso 1 1 calc R
H44C H 0.3728 0.6966 -0.0425 0.061 Uiso 1 1 calc R

loop_
_atom_site_aniso_label
_atom_site_aniso_U_11
_atom_site_aniso_U_22
_atom_site_aniso_U_33
_atom_site_aniso_U_23
_atom_site_aniso_U_13
_atom_site_aniso_U_12
Hf1 0.01044(4) 0.00942(4) 0.01041(4) 0.00127(2) 0.00098(2) 0.00026(2)
Cl1 0.01124(17) 0.02256(19) 0.01886(19) 0.00290(15) 0.00117(14) -0.00016(14)
Cl2 0.01209(17) 0.01815(18) 0.02140(19) 0.00136(15) 0.00365(14) 0.00069(14)
O1 0.0167(5) 0.0133(5) 0.0114(5) 0.0019(4) 0.0016(4) 0.0006(4)
O2 0.0194(6) 0.0097(5) 0.0188(6) 0.0025(4) -0.0052(5) -0.0017(4)
O3 0.0166(6) 0.0169(5) 0.0124(5) 0.0019(4) 0.0008(4) 0.0016(4)
O4 0.0157(5) 0.0120(5) 0.0160(6) 0.0010(4) -0.0012(4) 0.0009(4)
N1 0.0136(6) 0.0132(6) 0.0142(7) 0.0029(5) 0.0011(5) 0.0007(5)
C1 0.0160(8) 0.0144(7) 0.0127(7) 0.0031(6) 0.0022(6) 0.0004(6)
C2 0.0163(8) 0.0157(8) 0.0140(8) 0.0016(6) -0.0002(6) 0.0011(6)
C3 0.0147(7) 0.0176(8) 0.0112(7) 0.0002(6) -0.0003(6) 0.0010(6)
C4 0.0226(9) 0.0164(8) 0.0181(8) 0.0013(6) -0.0002(7) 0.0013(6)
C5 0.0252(9) 0.0203(8) 0.0207(9) -0.0019(7) 0.0017(7) 0.0067(7)
C6 0.0208(9) 0.0253(9) 0.0191(8) -0.0003(7) 0.0039(7) 0.0057(7)
C7 0.0199(8) 0.0211(8) 0.0174(8) 0.0026(6) 0.0036(7) 0.0008(7)
C8 0.0231(9) 0.0167(8) 0.0158(8) 0.0051(6) -0.0002(6) 0.0018(6)
C9 0.0251(9) 0.0183(8) 0.0163(8) 0.0038(6) 0.0048(7) -0.0029(7)
C10 0.0360(11) 0.0321(11) 0.0283(10) 0.0011(8) 0.0145(9) 0.0097(9)
C11 0.0176(8) 0.0110(7) 0.0168(8) 0.0036(6) -0.0012(6) -0.0001(6)
C12 0.0163(8) 0.0142(7) 0.0145(8) 0.0001(6) 0.0030(6) 0.0001(6)
C13 0.0161(8) 0.0132(7) 0.0151(8) 0.0004(6) 0.0015(6) -0.0016(6)
C14 0.0220(9) 0.0243(9) 0.0186(8) 0.0035(7) -0.0037(7) -0.0023(7)
C15 0.0221(9) 0.0279(9) 0.0209(9) -0.0015(7) -0.0032(7) -0.0077(7)
C16 0.0246(9) 0.0199(8) 0.0202(9) -0.0019(7) 0.0062(7) -0.0075(7)
C17 0.0242(9) 0.0159(8) 0.0178(8) 0.0015(6) 0.0038(7) -0.0028(6)
C18 0.0293(10) 0.0195(8) 0.0183(8) 0.0048(7) -0.0029(7) -0.0070(7)
C19 0.0237(9) 0.0170(8) 0.0269(9) 0.0042(7) -0.0037(7) 0.0037(7)
C20 0.0406(12) 0.0282(10) 0.0257(10) -0.0016(8) 0.0031(9) -0.0195(9)
C21 0.0261(9) 0.0249(9) 0.0152(8) 0.0032(7) 0.0079(7) 0.0052(7)
C22 0.0471(13) 0.0299(10) 0.0145(9) 0.0013(7) 0.0049(8) 0.0020(9)
C23 0.0313(10) 0.0287(10) 0.0166(9) 0.0070(7) -0.0050(7) -0.0072(8)
C24 0.0179(8) 0.0218(8) 0.0173(8) 0.0044(6) -0.0055(6) -0.0036(6)
C31 0.0212(9) 0.0153(8) 0.0259(9) 0.0033(7) 0.0008(7) 0.0075(6)
C32 0.0382(11) 0.0152(9) 0.0412(12) 0.0054(8) -0.0027(9) 0.0042(8)
C33 0.0379(11) 0.0210(9) 0.0355(11) 0.0048(8) -0.0028(9) -0.0054(8)
C34 0.0248(9) 0.0152(8) 0.0301(10) -0.0017(7) -0.0049(8) -0.0046(7)
F1 0.0327(6) 0.0196(5) 0.0269(6) 0.0036(4) -0.0041(5) 0.0105(4)
F2 0.0328(6) 0.0299(6) 0.0133(5) 0.0057(4) -0.0024(4) 0.0031(5)
F3 0.0178(5) 0.0291(6) 0.0260(6) 0.0112(4) -0.0030(4) -0.0007(4)
F4 0.0353(6) 0.0252(5) 0.0202(5) 0.0093(4) 0.0081(4) -0.0040(5)
F5 0.0380(6) 0.0159(5) 0.0262(6) -0.0004(4) 0.0097(5) -0.0067(4)
F6 0.0189(5) 0.0299(6) 0.0275(6) 0.0057(5) 0.0029(4) -0.0061(4)
F7 0.0281(6) 0.0451(7) 0.0215(6) 0.0016(5) 0.0071(5) -0.0040(5)
F8 0.0402(7) 0.0272(6) 0.0166(5) 0.0043(4) -0.0064(5) -0.0103(5)
F9 0.0572(8) 0.0226(6) 0.0241(6) 0.0119(5) -0.0059(5) -0.0141(5)
F10 0.0377(7) 0.0154(5) 0.0575(8) 0.0044(5) -0.0011(6) 0.0095(5)
F11 0.0215(5) 0.0361(6) 0.0295(6) 0.0059(5) 0.0053(5) 0.0079(5)
F12 0.0261(6) 0.0369(7) 0.0345(7) 0.0081(5) -0.0111(5) 0.0081(5)
O5 0.0481(10) 0.0296(8) 0.0454(10) 0.0038(7) 0.0148(8) 0.0108(7)
C41 0.089(2) 0.070(2) 0.0448(16) 0.0003(15) 0.0302(16) 0.0050(18)
C42 0.114(3) 0.0527(18) 0.060(2) -0.0004(15) 0.045(2) 0.0286(18)
C43 0.0631(17) 0.0289(12) 0.0544(16) 0.0061(11) 0.0050(13) 0.0116(11)
C44 0.0445(13) 0.0340(12) 0.0466(14) 0.0144(10) 0.0007(11) 0.0056(10)

loop_
_atom_type_symbol
_atom_type_description
_atom_type_scat_dispersion_real
_atom_type_scat_dispersion_imag
_atom_type_scat_source
C C 0.0033 0.0016 'International Tables Vol C Tables 4.2.6.8 and 6.1.1.4'
H H 0.0000 0.0000 'International Tables Vol C Tables 4.2.6.8 and 6.1.1.4'
N N 0.0061 0.0033 'International Tables Vol C Tables 4.2.6.8 and 6.1.1.4'
O O 0.0106 0.0060 'International Tables Vol C Tables 4.2.6.8 and 6.1.1.4'
F F 0.0171 0.0103 'International Tables Vol C Tables 4.2.6.8 and 6.1.1.4'
Cl Cl 0.1484 0.1585 'International Tables Vol C Tables 4.2.6.8 and 6.1.1.4'
Hf Hf -0.5830 6.1852 'International Tables Vol C Tables 4.2.6.8 and 6.1.1.4'

loop_
_geom_angle_atom_site_label_1
_geom_angle_atom_site_label_2
_geom_angle_atom_site_label_3
_geom_angle
O2 Hf1 O1 140.22(5)
O2 Hf1 O3 76.31(4)
O1 Hf1 O3 142.51(4)
O2 Hf1 O4 145.34(4)
O1 Hf1 O4 74.32(4)
O3 Hf1 O4 69.12(4)
O2 Hf1 N1 73.96(5)
O1 Hf1 N1 69.78(5)
O3 Hf1 N1 146.99(4)
O4 Hf1 N1 138.16(4)
O2 Hf1 Cl1 88.83(4)
O1 Hf1 Cl1 87.64(3)
O3 Hf1 Cl1 84.63(3)
O4 Hf1 Cl1 90.35(3)
N1 Hf1 Cl1 108.62(3)
O2 Hf1 Cl2 94.40(4)
O1 Hf1 Cl2 94.75(3)
O3 Hf1 Cl2 88.62(3)
O4 Hf1 Cl2 82.58(3)
N1 Hf1 Cl2 79.73(3)
Cl1 Hf1 Cl2 171.615(13)
C1 O1 Hf1 145.57(10)
C11 O2 Hf1 151.64(10)
C21 O3 C24 109.12(13)
C21 O3 Hf1 124.88(10)
C24 O3 Hf1 124.81(10)
C34 O4 C31 107.87(12)
C34 O4 Hf1 126.56(10)
C31 O4 Hf1 124.66(9)
C13 N1 C3 113.24(12)
C13 N1 Hf1 121.12(10)
C3 N1 Hf1 114.3(1)
C13 N1 H1 104.0(15)
C3 N1 H1 106.9(15)
Hf1 N1 H1 93.4(14)
O1 C1 C2 113.12(13)
O1 C1 C8 107.45(13)
C2 C1 C8 109.11(13)
O1 C1 C9 106.80(13)
C2 C1 C9 111.67(13)
C8 C1 C9 108.50(13)
C7 C2 C3 118.86(15)
C7 C2 C1 121.37(15)
C3 C2 C1 119.77(14)
C4 C3 C2 119.18(15)
C4 C3 N1 119.95(15)
C2 C3 N1 120.86(14)
C5 C4 C3 120.75(17)
C5 C4 H4A 119.6
C3 C4 H4A 119.6
C6 C5 C4 121.26(16)
C6 C5 H5A 119.4
C4 C5 H5A 119.4
C5 C6 C7 117.58(16)
C5 C6 C10 121.59(16)
C7 C6 C10 120.82(18)
C6 C7 C2 122.33(17)
C6 C7 H7A 118.8
C2 C7 H7A 118.8
F1 C8 F2 107.31(14)
F1 C8 F3 106.84(14)
F2 C8 F3 106.66(13)
F1 C8 C1 112.44(13)
F2 C8 C1 113.35(14)
F3 C8 C1 109.88(13)
F6 C9 F5 107.10(14)
F6 C9 F4 107.42(14)
F5 C9 F4 106.15(14)
F6 C9 C1 111.55(14)
F5 C9 C1 110.70(14)
F4 C9 C1 113.55(14)
C6 C10 H10A 109.5
C6 C10 H10B 109.5
H10A C10 H10B 109.5
C6 C10 H10C 109.5
H10A C10 H10C 109.5
H10B C10 H10C 109.5
O2 C11 C12 113.90(13)
O2 C11 C19 107.22(13)
C12 C11 C19 110.67(13)
O2 C11 C18 105.52(13)
C12 C11 C18 109.92(14)
C19 C11 C18 109.40(14)
C13 C12 C17 117.59(15)
C13 C12 C11 121.75(14)
C17 C12 C11 120.61(15)
C14 C13 C12 119.78(15)
C14 C13 N1 115.76(15)
C12 C13 N1 124.43(14)
C15 C14 C13 121.20(17)
C15 C14 H14A 119.4
C13 C14 H14A 119.4
C14 C15 C16 120.20(17)
C14 C15 H15A 119.9
C16 C15 H15A 119.9
C15 C16 C17 118.22(16)
C15 C16 C20 120.97(17)
C17 C16 C20 120.80(18)
C16 C17 C12 122.85(17)
C16 C17 H17A 118.6
C12 C17 H17A 118.6
F7 C18 F8 106.91(15)
F7 C18 F9 107.61(15)
F8 C18 F9 106.33(14)
F7 C18 C11 110.27(14)
F8 C18 C11 111.19(14)
F9 C18 C11 114.18(15)
F11 C19 F12 107.27(15)
F11 C19 F10 107.01(15)
F12 C19 F10 107.39(15)
F11 C19 C11 109.79(14)
F12 C19 C11 111.99(15)
F10 C19 C11 113.10(15)
C16 C20 H20A 109.5
C16 C20 H20B 109.5
H20A C20 H20B 109.5
C16 C20 H20C 109.5
H20A C20 H20C 109.5
H20B C20 H20C 109.5
O3 C21 C22 104.28(15)
O3 C21 H21A 110.9
C22 C21 H21A 110.9
O3 C21 H21B 110.9
C22 C21 H21B 110.9
H21A C21 H21B 108.9
C21 C22 C23 101.62(15)
C21 C22 H22A 111.4
C23 C22 H22A 111.4
C21 C22 H22B 111.4
C23 C22 H22B 111.4
H22A C22 H22B 109.3
C24 C23 C22 102.54(15)
C24 C23 H23A 111.3
C22 C23 H23A 111.3
C24 C23 H23B 111.3
C22 C23 H23B 111.3
H23A C23 H23B 109.2
O3 C24 C23 105.46(14)
O3 C24 H24A 110.7
C23 C24 H24A 110.7
O3 C24 H24B 110.7
C23 C24 H24B 110.7
H24A C24 H24B 108.8
O4 C31 C32 106.07(14)
O4 C31 H31A 110.5
C32 C31 H31A 110.5
O4 C31 H31B 110.5
C32 C31 H31B 110.5
H31A C31 H31B 108.7
C31 C32 C33 104.41(15)
C31 C32 H32A 110.9
C33 C32 H32A 110.9
C31 C32 H32B 110.9
C33 C32 H32B 110.9
H32A C32 H32B 108.9
C34 C33 C32 101.79(16)
C34 C33 H33A 111.4
C32 C33 H33A 111.4
C34 C33 H33B 111.4
C32 C33 H33B 111.4
H33A C33 H33B 109.3
O4 C34 C33 104.84(15)
O4 C34 H34A 110.8
C33 C34 H34A 110.8
O4 C34 H34B 110.8
C33 C34 H34B 110.8
H34A C34 H34B 108.9
C42 O5 C43 114.1(2)
C42 C41 H41A 109.5
C42 C41 H41B 109.5
H41A C41 H41B 109.5
C42 C41 H41C 109.5
H41A C41 H41C 109.5
H41B C41 H41C 109.5
O5 C42 C41 111.4(2)
O5 C42 H42A 109.4
C41 C42 H42A 109.4
O5 C42 H42B 109.4
C41 C42 H42B 109.4
H42A C42 H42B 108.0
O5 C43 C44 109.92(19)
O5 C43 H43A 109.7
C44 C43 H43A 109.7
O5 C43 H43B 109.7
C44 C43 H43B 109.7
H43A C43 H43B 108.2
C43 C44 H44A 109.5
C43 C44 H44B 109.5
H44A C44 H44B 109.5
C43 C44 H44C 109.5
H44A C44 H44C 109.5
H44B C44 H44C 109.5

loop_
_geom_bond_atom_site_label_1
_geom_bond_atom_site_label_2
_geom_bond_distance
Hf1 O2 1.9821(11)
Hf1 O1 2.0164(11)
Hf1 O3 2.3004(11)
Hf1 O4 2.3095(11)
Hf1 N1 2.4054(13)
Hf1 Cl1 2.4416(4)
Hf1 Cl2 2.4578(4)
O1 C1 1.3691(19)
O2 C11 1.3639(19)
O3 C21 1.459(2)
O3 C24 1.471(2)
O4 C34 1.454(2)
O4 C31 1.464(2)
N1 C13 1.464(2)
N1 C3 1.474(2)
N1 H1 0.86(2)
C1 C2 1.531(2)
C1 C8 1.553(2)
C1 C9 1.563(2)
C2 C7 1.400(2)
C2 C3 1.401(2)
C3 C4 1.393(2)
C4 C5 1.390(3)
C4 H4A 0.9500
C5 C6 1.389(3)
C5 H5A 0.9500
C6 C7 1.395(2)
C6 C10 1.510(3)
C7 H7A 0.9500
C8 F1 1.3358(19)
C8 F2 1.338(2)
C8 F3 1.347(2)
C9 F6 1.329(2)
C9 F5 1.344(2)
C9 F4 1.345(2)
C10 H10A 0.9800
C10 H10B 0.9800
C10 H10C 0.9800
C11 C12 1.543(2)
C11 C19 1.550(2)
C11 C18 1.561(2)
C12 C13 1.396(2)
C12 C17 1.400(2)
C13 C14 1.394(2)
C14 C15 1.380(3)
C14 H14A 0.9500
C15 C16 1.387(3)
C15 H15A 0.9500
C16 C17 1.387(3)
C16 C20 1.512(2)
C17 H17A 0.9500
C18 F7 1.334(2)
C18 F8 1.339(2)
C18 F9 1.341(2)
C19 F11 1.334(2)
C19 F12 1.334(2)
C19 F10 1.341(2)
C20 H20A 0.9800
C20 H20B 0.9800
C20 H20C 0.9800
C21 C22 1.519(3)
C21 H21A 0.9900
C21 H21B 0.9900
C22 C23 1.524(3)
C22 H22A 0.9900
C22 H22B 0.9900
C23 C24 1.518(3)
C23 H23A 0.9900
C23 H23B 0.9900
C24 H24A 0.9900
C24 H24B 0.9900
C31 C32 1.525(3)
C31 H31A 0.9900
C31 H31B 0.9900
C32 C33 1.542(3)
C32 H32A 0.9900
C32 H32B 0.9900
C33 C34 1.492(3)
C33 H33A 0.9900
C33 H33B 0.9900
C34 H34A 0.9900
C34 H34B 0.9900
O5 C42 1.411(3)
O5 C43 1.411(3)
C41 C42 1.472(5)
C41 H41A 0.9800
C41 H41B 0.9800
C41 H41C 0.9800
C42 H42A 0.9900
C42 H42B 0.9900
C43 C44 1.484(4)
C43 H43A 0.9900
C43 H43B 0.9900
C44 H44A 0.9800
C44 H44B 0.9800
C44 H44C 0.9800

loop_
_geom_torsion_atom_site_label_1
_geom_torsion_atom_site_label_2
_geom_torsion_atom_site_label_3
_geom_torsion_atom_site_label_4
_geom_torsion
O2 Hf1 O1 C1 18.1(2)
O3 Hf1 O1 C1 -145.20(16)
O4 Hf1 O1 C1 -158.22(19)
N1 Hf1 O1 C1 43.64(18)
Cl1 Hf1 O1 C1 -67.19(18)
Cl2 Hf1 O1 C1 120.86(18)
O1 Hf1 O2 C11 43.6(3)
O3 Hf1 O2 C11 -146.8(2)
O4 Hf1 O2 C11 -142.6(2)
N1 Hf1 O2 C11 18.7(2)
Cl1 Hf1 O2 C11 128.5(2)
Cl2 Hf1 O2 C11 -59.3(2)
O2 Hf1 O3 C21 107.04(13)
O1 Hf1 O3 C21 -83.85(14)
O4 Hf1 O3 C21 -70.42(12)
N1 Hf1 O3 C21 80.80(14)
Cl1 Hf1 O3 C21 -162.86(12)
Cl2 Hf1 O3 C21 12.17(12)
O2 Hf1 O3 C24 -59.10(12)
O1 Hf1 O3 C24 110.01(12)
O4 Hf1 O3 C24 123.44(12)
N1 Hf1 O3 C24 -85.35(14)
Cl1 Hf1 O3 C24 31.00(11)
Cl2 Hf1 O3 C24 -153.98(11)
O2 Hf1 O4 C34 -57.12(16)
O1 Hf1 O4 C34 118.78(14)
O3 Hf1 O4 C34 -52.78(13)
N1 Hf1 O4 C34 150.38(13)
Cl1 Hf1 O4 C34 31.33(13)
Cl2 Hf1 O4 C34 -144.13(13)
O2 Hf1 O4 C31 135.21(12)
O1 Hf1 O4 C31 -48.89(12)
O3 Hf1 O4 C31 139.55(13)
N1 Hf1 O4 C31 -17.29(15)
Cl1 Hf1 O4 C31 -136.33(12)
Cl2 Hf1 O4 C31 48.20(12)
O2 Hf1 N1 C13 -35.03(11)
O1 Hf1 N1 C13 161.63(13)
O3 Hf1 N1 C13 -8.48(16)
O4 Hf1 N1 C13 129.11(11)
Cl1 Hf1 N1 C13 -118.18(11)
Cl2 Hf1 N1 C13 62.63(11)
O2 Hf1 N1 C3 106.08(11)
O1 Hf1 N1 C3 -57.26(10)
O3 Hf1 N1 C3 132.63(10)
O4 Hf1 N1 C3 -89.78(12)
Cl1 Hf1 N1 C3 22.93(11)
Cl2 Hf1 N1 C3 -156.26(11)
Hf1 O1 C1 C2 -9.4(3)
Hf1 O1 C1 C8 -129.86(16)
Hf1 O1 C1 C9 113.88(17)
O1 C1 C2 C7 153.01(15)
C8 C1 C2 C7 -87.46(19)
C9 C1 C2 C7 32.5(2)
O1 C1 C2 C3 -27.7(2)
C8 C1 C2 C3 91.88(18)
C9 C1 C2 C3 -148.18(15)
C7 C2 C3 C4 -2.2(2)
C1 C2 C3 C4 178.45(15)
C7 C2 C3 N1 176.91(15)
C1 C2 C3 N1 -2.4(2)
C13 N1 C3 C4 17.7(2)
Hf1 N1 C3 C4 -126.45(13)
C13 N1 C3 C2 -161.35(15)
Hf1 N1 C3 C2 54.44(17)
C2 C3 C4 C5 0.9(3)
N1 C3 C4 C5 -178.24(15)
C3 C4 C5 C6 0.8(3)
C4 C5 C6 C7 -1.1(3)
C4 C5 C6 C10 177.82(18)
C5 C6 C7 C2 -0.3(3)
C10 C6 C7 C2 -179.21(17)
C3 C2 C7 C6 1.9(3)
C1 C2 C7 C6 -178.72(16)
O1 C1 C8 F1 -61.66(18)
C2 C1 C8 F1 175.35(14)
C9 C1 C8 F1 53.47(18)
O1 C1 C8 F2 176.41(13)
C2 C1 C8 F2 53.42(18)
C9 C1 C8 F2 -68.45(17)
O1 C1 C8 F3 57.20(16)
C2 C1 C8 F3 -65.79(17)
C9 C1 C8 F3 172.33(13)
O1 C1 C9 F6 -79.13(16)
C2 C1 C9 F6 45.02(18)
C8 C1 C9 F6 165.32(13)
O1 C1 C9 F5 40.03(18)
C2 C1 C9 F5 164.18(14)
C8 C1 C9 F5 -75.53(17)
O1 C1 C9 F4 159.31(14)
C2 C1 C9 F4 -76.54(18)
C8 C1 C9 F4 43.76(18)
Hf1 O2 C11 C12 2.8(3)
Hf1 O2 C11 C19 -120.0(2)
Hf1 O2 C11 C18 123.4(2)
O2 C11 C12 C13 -15.9(2)
C19 C11 C12 C13 105.03(18)
C18 C11 C12 C13 -134.02(16)
O2 C11 C12 C17 161.31(15)
C19 C11 C12 C17 -77.80(19)
C18 C11 C12 C17 43.2(2)
C17 C12 C13 C14 -4.0(2)
C11 C12 C13 C14 173.28(15)
C17 C12 C13 N1 174.11(15)
C11 C12 C13 N1 -8.6(2)
C3 N1 C13 C14 76.59(18)
Hf1 N1 C13 C14 -141.92(13)
C3 N1 C13 C12 -101.56(18)
Hf1 N1 C13 C12 39.9(2)
C12 C13 C14 C15 2.5(3)
N1 C13 C14 C15 -175.74(16)
C13 C14 C15 C16 1.3(3)
C14 C15 C16 C17 -3.3(3)
C14 C15 C16 C20 176.47(18)
C15 C16 C17 C12 1.7(3)
C20 C16 C17 C12 -178.04(17)
C13 C12 C17 C16 1.9(3)
C11 C12 C17 C16 -175.38(16)
O2 C11 C18 F7 -74.25(16)
C12 C11 C18 F7 48.97(18)
C19 C11 C18 F7 170.69(14)
O2 C11 C18 F8 44.16(19)
C12 C11 C18 F8 167.38(14)
C19 C11 C18 F8 -70.91(18)
O2 C11 C18 F9 164.47(14)
C12 C11 C18 F9 -72.31(18)
C19 C11 C18 F9 49.40(19)
O2 C11 C19 F11 57.95(18)
C12 C11 C19 F11 -66.83(18)
C18 C11 C19 F11 171.91(13)
O2 C11 C19 F12 -61.10(19)
C12 C11 C19 F12 174.13(14)
C18 C11 C19 F12 52.87(19)
O2 C11 C19 F10 177.39(14)
C12 C11 C19 F10 52.6(2)
C18 C11 C19 F10 -68.65(19)
C24 O3 C21 C22 -20.70(18)
Hf1 O3 C21 C22 171.31(11)
O3 C21 C22 C23 37.61(19)
C21 C22 C23 C24 -40.08(19)
C21 O3 C24 C23 -4.84(17)
Hf1 O3 C24 C23 163.15(10)
C22 C23 C24 O3 28.19(18)
C34 O4 C31 C32 -12.53(19)
Hf1 O4 C31 C32 157.08(12)
O4 C31 C32 C33 -11.8(2)
C31 C32 C33 C34 30.8(2)
C31 O4 C34 C33 32.98(19)
Hf1 O4 C34 C33 -136.38(13)
C32 C33 C34 O4 -38.98(19)
C43 O5 C42 C41 -173.1(3)
C42 O5 C43 C44 -178.7(3)
